data_2241099
loop_
_publ_author_name
'Romero, Nancy'
'Bern\`es, Sylvain'
'Roa, Luis F.'
'Ter\'an, Joel L.'
'Gnecco, Dino'

_publ_section_title
;
 Crystal structures of two chiral piperidine derivatives:
 1-[(1<i>R</i>)-2-hydroxy-1-phenylethyl]piperidin-4-one and
 8-[(1<i>S</i>)-1-phenylethyl]-1,4-dioxa-8-azaspiro[4.5]decan-7-thione
;
_journal_coeditor_code XU5868
_journal_issue 10
_journal_name_full 'Acta Crystallographica Section E'
_journal_page_first 1207
_journal_page_last 1211
_journal_paper_doi 10.1107/S2056989015017119
_journal_volume 71
_journal_year 2015
_chemical_formula_iupac 'C13 H17 N O2'
_chemical_formula_moiety 'C13 H17 N O2'
_chemical_formula_sum 'C13 H17 N O2'
_chemical_formula_weight 219.27
_chemical_name_systematic
;
1-[(1<i>R</i>)-2-Hydroxy-1-phenylethyl]piperidin-4-one
;
_space_group_crystal_system monoclinic
_space_group_IT_number 4
_space_group_name_Hall 'P 2yb'
_space_group_name_H-M_alt 'P 1 21 1'
_symmetry_space_group_name_Hall 'P 2yb'
_symmetry_space_group_name_H-M 'P 1 21 1'
_atom_sites_solution_hydrogens geom
_atom_sites_solution_primary direct
_atom_sites_solution_secondary difmap
_audit_creation_method SHELXL-2014/7
_cell_angle_alpha 90
_cell_angle_beta 114.348(9)
_cell_angle_gamma 90
_cell_formula_units_Z 2
_cell_length_a 9.7590(11)
_cell_length_b 6.8952(10)
_cell_length_c 9.7980(14)
_cell_measurement_reflns_used 53
_cell_measurement_temperature 296.0(10)
_cell_measurement_theta_max 11.13
_cell_measurement_theta_min 3.73
_cell_volume 600.67(15)
_computing_cell_refinement
;
XSCANS (Fait, 1996)
;
_computing_data_collection
;
XSCANS (Fait, 1996)
;
_computing_data_reduction
;
XSCANS (Fait, 1996)
;
_computing_molecular_graphics
;
SHELXTL (Sheldrick, 2008)
;
_computing_publication_material
;
SHELXL2014 (Sheldrick, 2015)
;
_computing_structure_refinement
;
SHELXL2014 (Sheldrick, 2015)
;
_computing_structure_solution
;
SHELXS97 (Sheldrick, 2008)
;
_diffrn_ambient_temperature 296.0(10)
_diffrn_measured_fraction_theta_full 1.000
_diffrn_measured_fraction_theta_max 1.000
_diffrn_measurement_device_type 'Bruker P4'
_diffrn_measurement_method '2\q/\w scans'
_diffrn_radiation_monochromator graphite
_diffrn_radiation_type MoK\a
_diffrn_radiation_wavelength 0.71073
_diffrn_reflns_av_R_equivalents 0.0209
_diffrn_reflns_limit_h_max 4
_diffrn_reflns_limit_h_min -11
_diffrn_reflns_limit_k_max 8
_diffrn_reflns_limit_k_min -1
_diffrn_reflns_limit_l_max 11
_diffrn_reflns_limit_l_min -10
_diffrn_reflns_number 2700
_diffrn_reflns_theta_full 24.996
_diffrn_reflns_theta_max 24.996
_diffrn_reflns_theta_min 2.282
_diffrn_standards_decay_% 0.5
_diffrn_standards_interval_count 97
_diffrn_standards_number 3
_exptl_absorpt_coefficient_mu 0.081
_exptl_absorpt_correction_type none
_exptl_crystal_colour Pale_yellow
_exptl_crystal_density_diffrn 1.212
_exptl_crystal_description plate
_exptl_crystal_F_000 236
_exptl_crystal_size_max 0.60
_exptl_crystal_size_mid 0.17
_exptl_crystal_size_min 0.12
_refine_diff_density_max 0.105
_refine_diff_density_min -0.114
_refine_ls_abs_structure_details 'Assigned from the synthesis'
_refine_ls_extinction_coef 0.040(6)
_refine_ls_extinction_expression Fc^*^=kFc[1+0.001xFc^2^\l^3^/sin(2\q)]^-1/4^
_refine_ls_extinction_method
;
SHELXL2014 (Sheldrick, 2015)
;
_refine_ls_goodness_of_fit_ref 1.041
_refine_ls_hydrogen_treatment constr
_refine_ls_matrix_type full
_refine_ls_number_constraints 0
_refine_ls_number_parameters 146
_refine_ls_number_reflns 1341
_refine_ls_number_restraints 1
_refine_ls_restrained_S_all 1.040
_refine_ls_R_factor_all 0.0534
_refine_ls_R_factor_gt 0.0355
_refine_ls_shift/su_max 0.000
_refine_ls_shift/su_mean 0.000
_refine_ls_structure_factor_coef Fsqd
_refine_ls_weighting_details 'w=1/[\s^2^(Fo^2^)+(0.0372P)^2^+0.0246P] where P=(Fo^2^+2Fc^2^)/3'
_refine_ls_weighting_scheme calc
_refine_ls_wR_factor_gt 0.0756
_refine_ls_wR_factor_ref 0.0832
_reflns_number_gt 1050
_reflns_number_total 1341
_reflns_threshold_expression 'I > 2\s(I)'
_cod_data_source_file xu5868sup1.cif
_cod_data_source_block I
_cod_database_code 2241099

loop_
_space_group_symop_operation_xyz
'x, y, z'
'-x, y+1/2, -z'

loop_
_atom_site_type_symbol
_atom_site_label
_atom_site_fract_x
_atom_site_fract_y
_atom_site_fract_z
_atom_site_U_iso_or_equiv
_atom_site_adp_type
_atom_site_calc_flag
_atom_site_occupancy
N N1 0.8276(2) 0.3211(3) 0.1078(2) 0.0427(5) Uani d 1
O O1 0.9225(3) 0.7423(5) 0.4197(3) 0.1214(11) Uani d 1
O O2 0.7952(2) -0.0767(3) 0.0760(3) 0.0797(7) Uani d 1
H H2 0.8389 0.0052 0.1543 0.120 Uiso d 1
C C2 0.9480(3) 0.4619(4) 0.1324(3) 0.0502(7) Uani d 1
H H2B 0.9068 0.5750 0.0700 0.060 Uiso calc 1
H H2C 1.0229 0.4047 0.1036 0.060 Uiso calc 1
C C3 1.0222(3) 0.5237(5) 0.2969(3) 0.0629(9) Uani d 1
H H3A 1.0773 0.4150 0.3575 0.075 Uiso calc 1
H H3B 1.0934 0.6273 0.3082 0.075 Uiso calc 1
C C4 0.9084(4) 0.5914(6) 0.3506(3) 0.0708(10) Uani d 1
C C5 0.7746(3) 0.4646(5) 0.3102(3) 0.0613(9) Uani d 1
H H5A 0.6983 0.5313 0.3318 0.074 Uiso calc 1
H H5B 0.8025 0.3476 0.3705 0.074 Uiso calc 1
C C6 0.7102(3) 0.4101(4) 0.1448(2) 0.0491(7) Uani d 1
H H6A 0.6277 0.3196 0.1226 0.059 Uiso calc 1
H H6B 0.6716 0.5252 0.0840 0.059 Uiso calc 1
C C7 0.7704(3) 0.2371(4) -0.0447(3) 0.0461(7) Uani d 1
H H7A 0.8596 0.2074 -0.0631 0.055 Uiso calc 1
C C8 0.6978(3) 0.0421(4) -0.0420(3) 0.0626(8) Uani d 1
H H8A 0.6054 0.0634 -0.0296 0.075 Uiso calc 1
H H8B 0.6726 -0.0237 -0.1368 0.075 Uiso calc 1
C C9 0.6741(3) 0.3692(4) -0.1714(2) 0.0460(7) Uani d 1
C C10 0.7397(3) 0.4820(5) -0.2455(3) 0.0570(8) Uani d 1
H H10A 0.8428 0.4733 -0.2180 0.068 Uiso calc 1
C C11 0.6544(4) 0.6079(6) -0.3602(3) 0.0737(9) Uani d 1
H H11A 0.7010 0.6837 -0.4072 0.088 Uiso calc 1
C C12 0.5013(4) 0.6203(6) -0.4042(3) 0.0786(10) Uani d 1
H H12A 0.4440 0.7028 -0.4819 0.094 Uiso calc 1
C C13 0.4338(4) 0.5101(5) -0.3326(3) 0.0684(9) Uani d 1
H H13A 0.3304 0.5181 -0.3620 0.082 Uiso calc 1
C C14 0.5188(3) 0.3872(4) -0.2169(3) 0.0541(7) Uani d 1
H H14A 0.4716 0.3151 -0.1684 0.065 Uiso calc 1

loop_
_atom_site_aniso_label
_atom_site_aniso_U_11
_atom_site_aniso_U_22
_atom_site_aniso_U_33
_atom_site_aniso_U_12
_atom_site_aniso_U_13
_atom_site_aniso_U_23
N1 0.0361(11) 0.0413(12) 0.0519(12) 0.0012(11) 0.0192(9) 0.0002(11)
O1 0.130(2) 0.119(2) 0.104(2) -0.022(2) 0.0365(16) -0.062(2)
O2 0.0924(15) 0.0412(12) 0.1027(14) 0.0085(13) 0.0374(12) 0.0124(13)
C2 0.0445(14) 0.0492(17) 0.0558(14) -0.0064(15) 0.0194(11) 0.0027(14)
C3 0.0533(16) 0.068(2) 0.0566(15) -0.0138(18) 0.0114(13) 0.0026(17)
C4 0.080(2) 0.077(3) 0.0418(14) 0.003(2) 0.0114(15) -0.0097(18)
C5 0.0580(16) 0.080(2) 0.0481(14) 0.0064(19) 0.0243(13) -0.0025(17)
C6 0.0442(13) 0.0563(18) 0.0487(13) 0.0012(16) 0.0210(11) -0.0009(15)
C7 0.0480(14) 0.0403(14) 0.0555(15) 0.0030(14) 0.0270(12) -0.0042(14)
C8 0.0660(19) 0.0403(16) 0.0795(19) -0.0022(16) 0.0281(16) -0.0061(16)
C9 0.0559(15) 0.0404(17) 0.0435(13) -0.0022(15) 0.0222(12) -0.0068(14)
C10 0.0677(17) 0.0555(18) 0.0520(15) -0.0106(17) 0.0287(14) -0.0061(16)
C11 0.104(3) 0.061(2) 0.0584(17) -0.011(2) 0.0357(18) 0.0015(19)
C12 0.101(3) 0.065(2) 0.0548(17) 0.008(2) 0.0177(19) 0.0020(19)
C13 0.0633(18) 0.071(2) 0.0594(17) 0.0094(19) 0.0132(15) -0.0004(18)
C14 0.0546(15) 0.0540(19) 0.0515(14) -0.0038(16) 0.0195(13) -0.0051(15)

loop_
_atom_type_symbol
_atom_type_description
_atom_type_scat_dispersion_real
_atom_type_scat_dispersion_imag
_atom_type_scat_source
C C 0.0033 0.0016 'International Tables Vol C Tables 4.2.6.8 and 6.1.1.4'
H H 0.0000 0.0000 'International Tables Vol C Tables 4.2.6.8 and 6.1.1.4'
N N 0.0061 0.0033 'International Tables Vol C Tables 4.2.6.8 and 6.1.1.4'
O O 0.0106 0.0060 'International Tables Vol C Tables 4.2.6.8 and 6.1.1.4'

loop_
_geom_angle_atom_site_label_1
_geom_angle_atom_site_label_2
_geom_angle_atom_site_label_3
_geom_angle
C2 N1 C6 109.7(2)
C2 N1 C7 111.57(19)
C6 N1 C7 113.85(17)
C8 O2 H2 104.7
N1 C2 C3 110.9(2)
N1 C2 H2B 109.5
C3 C2 H2B 109.5
N1 C2 H2C 109.5
C3 C2 H2C 109.5
H2B C2 H2C 108.0
C4 C3 C2 111.2(2)
C4 C3 H3A 109.4
C2 C3 H3A 109.4
C4 C3 H3B 109.4
C2 C3 H3B 109.4
H3A C3 H3B 108.0
O1 C4 C5 122.6(3)
O1 C4 C3 122.3(4)
C5 C4 C3 115.1(3)
C4 C5 C6 111.1(2)
C4 C5 H5A 109.4
C6 C5 H5A 109.4
C4 C5 H5B 109.4
C6 C5 H5B 109.4
H5A C5 H5B 108.0
N1 C6 C5 110.09(19)
N1 C6 H6A 109.6
C5 C6 H6A 109.6
N1 C6 H6B 109.6
C5 C6 H6B 109.6
H6A C6 H6B 108.2
N1 C7 C9 116.1(2)
N1 C7 C8 108.1(2)
C9 C7 C8 114.2(2)
N1 C7 H7A 105.9
C9 C7 H7A 105.9
C8 C7 H7A 105.9
O2 C8 C7 111.4(2)
O2 C8 H8A 109.4
C7 C8 H8A 109.4
O2 C8 H8B 109.4
C7 C8 H8B 109.4
H8A C8 H8B 108.0
C10 C9 C14 117.2(2)
C10 C9 C7 120.1(2)
C14 C9 C7 122.7(2)
C9 C10 C11 121.4(3)
C9 C10 H10A 119.3
C11 C10 H10A 119.3
C12 C11 C10 120.2(3)
C12 C11 H11A 119.9
C10 C11 H11A 119.9
C13 C12 C11 119.5(3)
C13 C12 H12A 120.2
C11 C12 H12A 120.2
C12 C13 C14 120.4(3)
C12 C13 H13A 119.8
C14 C13 H13A 119.8
C13 C14 C9 121.4(3)
C13 C14 H14A 119.3
C9 C14 H14A 119.3

loop_
_geom_bond_atom_site_label_1
_geom_bond_atom_site_label_2
_geom_bond_distance
N1 C2 1.466(3)
N1 C6 1.469(3)
N1 C7 1.481(3)
O1 C4 1.217(4)
O2 C8 1.416(3)
O2 H2 0.9051
C2 C3 1.530(4)
C2 H2B 0.9700
C2 H2C 0.9700
C3 C4 1.487(5)
C3 H3A 0.9700
C3 H3B 0.9700
C4 C5 1.483(5)
C5 C6 1.524(3)
C5 H5A 0.9700
C5 H5B 0.9700
C6 H6A 0.9700
C6 H6B 0.9700
C7 C9 1.514(4)
C7 C8 1.525(4)
C7 H7A 0.9800
C8 H8A 0.9700
C8 H8B 0.9700
C9 C10 1.387(4)
C9 C14 1.398(3)
C10 C11 1.392(5)
C10 H10A 0.9300
C11 C12 1.376(4)
C11 H11A 0.9300
C12 C13 1.373(5)
C12 H12A 0.9300
C13 C14 1.385(4)
C13 H13A 0.9300
C14 H14A 0.9300

loop_
_geom_hbond_atom_site_label_D
_geom_hbond_atom_site_label_H
_geom_hbond_atom_site_label_A
_geom_hbond_site_symmetry_A
_geom_hbond_distance_DH
_geom_hbond_distance_HA
_geom_hbond_distance_DA
_geom_hbond_angle_DHA
_geom_hbond_publ_flag
O2 H2 N1 . 0.91 2.22 2.764(3) 118.2 no
C2 H2B O2 1_565 0.97 2.65 3.460(4) 141.5 no
C3 H3A O1 2_746 0.97 2.49 3.246(4) 135.0 y

loop_
_geom_torsion_atom_site_label_1
_geom_torsion_atom_site_label_2
_geom_torsion_atom_site_label_3
_geom_torsion_atom_site_label_4
_geom_torsion
C6 N1 C2 C3 61.7(3)
C7 N1 C2 C3 -171.2(2)
N1 C2 C3 C4 -52.6(4)
C2 C3 C4 O1 -131.9(3)
C2 C3 C4 C5 46.5(4)
O1 C4 C5 C6 130.5(3)
C3 C4 C5 C6 -47.9(4)
C2 N1 C6 C5 -62.8(3)
C7 N1 C6 C5 171.4(2)
C4 C5 C6 N1 55.1(4)
C2 N1 C7 C9 -73.2(3)
C6 N1 C7 C9 51.5(3)
C2 N1 C7 C8 157.0(2)
C6 N1 C7 C8 -78.3(3)
N1 C7 C8 O2 -50.9(3)
C9 C7 C8 O2 178.2(2)
N1 C7 C9 C10 91.9(3)
C8 C7 C9 C10 -141.3(2)
N1 C7 C9 C14 -86.8(3)
C8 C7 C9 C14 40.1(3)
C14 C9 C10 C11 0.1(4)
C7 C9 C10 C11 -178.6(3)
C9 C10 C11 C12 -1.1(5)
C10 C11 C12 C13 1.0(5)
C11 C12 C13 C14 0.0(5)
C12 C13 C14 C9 -1.0(5)
C10 C9 C14 C13 1.0(4)
C7 C9 C14 C13 179.6(3)

_cod_database_fobs_code 2241099
